data_7040629
loop_
_publ_author_name
'Zhang, Lei'
'Fang, Bo'
'Hou, Guohua'
'Ai, Lin'
'Ding, Wanjian'
'Walter, Marc D.'
'Zi, Guofu'

_publ_section_title
;
 Intrinsic reactivity of a uranium metallacyclopropene toward unsaturated
 organic molecules.
;
_journal_issue 41
_journal_name_full 'Dalton transactions (Cambridge, England : 2003)'
_journal_page_first 16441
_journal_page_last 16452
_journal_paper_doi 10.1039/c6dt03005j
_journal_volume 45
_journal_year 2016
_chemical_formula_moiety 'C42 H58 Si2 U'
_chemical_formula_sum 'C42 H58 Si2 U'
_chemical_formula_weight 857.09
_space_group_crystal_system monoclinic
_space_group_IT_number 15
_space_group_name_Hall '-C 2yc'
_space_group_name_H-M_alt 'C 1 2/c 1'
_symmetry_space_group_name_Hall '-C 2yc'
_symmetry_space_group_name_H-M 'C 1 2/c 1'
_atom_sites_solution_hydrogens geom
_audit_block_doi 10.5517/ccdc.csd.cc1m76gj
_audit_creation_method SHELXL-2014/7
_audit_update_record
;
2016-09-07 deposited with the CCDC.
2016-09-12 downloaded from the CCDC.
;
_cell_angle_alpha 90
_cell_angle_beta 108.451(14)
_cell_angle_gamma 90
_cell_formula_units_Z 4
_cell_length_a 20.461(13)
_cell_length_b 12.778(9)
_cell_length_c 15.797(14)
_cell_measurement_reflns_used 4320
_cell_measurement_temperature 100(2)
_cell_measurement_theta_max 25.50
_cell_measurement_theta_min 2.52
_cell_volume 3918(5)
_computing_cell_refinement 'Bruker SAINT'
_computing_data_collection 'Bruker APEX2'
_computing_data_reduction 'Bruker SAINT'
_computing_molecular_graphics 'Bruker SHELXTL'
_computing_publication_material 'Bruker SHELXTL'
_computing_structure_refinement 'SHELXL-2014/7 (Sheldrick, 2014)'
_computing_structure_solution 'SHELXS-97 (Sheldrick 2008)'
_diffrn_ambient_temperature 100(2)
_diffrn_measured_fraction_theta_full 0.997
_diffrn_measured_fraction_theta_max 0.985
_diffrn_measurement_device_type 'Bruker APEX-II CCD'
_diffrn_measurement_method '\f and \w scans'
_diffrn_radiation_type MoK\a
_diffrn_radiation_wavelength 0.71073
_diffrn_reflns_av_R_equivalents 0.1209
_diffrn_reflns_av_unetI/netI 0.1266
_diffrn_reflns_Laue_measured_fraction_full 0.997
_diffrn_reflns_Laue_measured_fraction_max 0.985
_diffrn_reflns_limit_h_max 26
_diffrn_reflns_limit_h_min -26
_diffrn_reflns_limit_k_max 16
_diffrn_reflns_limit_k_min -16
_diffrn_reflns_limit_l_max 12
_diffrn_reflns_limit_l_min -20
_diffrn_reflns_number 12473
_diffrn_reflns_point_group_measured_fraction_full 0.997
_diffrn_reflns_point_group_measured_fraction_max 0.985
_diffrn_reflns_theta_full 25.242
_diffrn_reflns_theta_max 27.667
_diffrn_reflns_theta_min 1.908
_exptl_absorpt_coefficient_mu 4.231
_exptl_absorpt_correction_T_max 0.75
_exptl_absorpt_correction_T_min 0.59
_exptl_absorpt_correction_type multi-scan
_exptl_absorpt_process_details SADABS
_exptl_crystal_colour brown
_exptl_crystal_density_diffrn 1.453
_exptl_crystal_description block
_exptl_crystal_F_000 1720
_exptl_crystal_size_max 0.200
_exptl_crystal_size_mid 0.200
_exptl_crystal_size_min 0.200
_refine_diff_density_max 1.785
_refine_diff_density_min -2.206
_refine_diff_density_rms 0.254
_refine_ls_extinction_method none
_refine_ls_goodness_of_fit_ref 1.003
_refine_ls_hydrogen_treatment constr
_refine_ls_matrix_type full
_refine_ls_number_parameters 212
_refine_ls_number_reflns 4520
_refine_ls_number_restraints 0
_refine_ls_restrained_S_all 1.003
_refine_ls_R_factor_all 0.0677
_refine_ls_R_factor_gt 0.0564
_refine_ls_shift/su_max 0.001
_refine_ls_shift/su_mean 0.000
_refine_ls_structure_factor_coef Fsqd
_refine_ls_weighting_details 'w=1/[\s^2^(Fo^2^)+(0.0434P)^2^] where P=(Fo^2^+2Fc^2^)/3'
_refine_ls_weighting_scheme calc
_refine_ls_wR_factor_gt 0.1268
_refine_ls_wR_factor_ref 0.1327
_reflns_Friedel_coverage 0.000
_reflns_number_gt 3778
_reflns_number_total 4520
_reflns_threshold_expression 'I > 2\s(I)'
_cod_data_source_file c6dt03005j2.cif
_cod_data_source_block compound8
_cod_depositor_comments 'Adding full bibliography for 7040629--7040640.cif.'
_cod_database_code 7040629
_shelx_shelxl_version_number 2014/7
_shelx_space_group_comment
; 
The symmetry employed for this shelxl refinement is uniquely defined 
by the following loop, which should always be used as a source of 
symmetry information in preference to the above space-group names. 
They are only intended as comments. 
;
_shelx_estimated_absorpt_t_min 0.485
_shelx_estimated_absorpt_t_max 0.485

loop_
_space_group_symop_operation_xyz
'x, y, z'
'-x, y, -z+1/2'
'x+1/2, y+1/2, z'
'-x+1/2, y+1/2, -z+1/2'
'-x, -y, -z'
'x, -y, z-1/2'
'-x+1/2, -y+1/2, -z'
'x+1/2, -y+1/2, z-1/2'

loop_
_atom_site_label
_atom_site_type_symbol
_atom_site_fract_x
_atom_site_fract_y
_atom_site_fract_z
_atom_site_U_iso_or_equiv
_atom_site_adp_type
_atom_site_occupancy
_atom_site_site_symmetry_order
_atom_site_calc_flag
_atom_site_refinement_flags_posn
_atom_site_refinement_flags_adp
_atom_site_refinement_flags_occupancy
C1 C -0.0829(4) 0.8180(5) 0.5741(4) 0.0274(14) Uani 1 1 d . . .
C2 C -0.0169(4) 0.7901(5) 0.5701(4) 0.0300(16) Uani 1 1 d . . .
C3 C 0.0276(4) 0.8755(6) 0.6001(5) 0.0347(17) Uani 1 1 d . . .
C4 C -0.0109(4) 0.9567(6) 0.6240(4) 0.0356(17) Uani 1 1 d . . .
C5 C -0.0778(4) 0.9201(5) 0.6077(4) 0.0353(17) Uani 1 1 d . . .
C6 C -0.1468(4) 0.7537(6) 0.5332(5) 0.0393(17) Uani 1 1 d . . .
H6A H -0.1368 0.6800 0.5490 0.059 Uiso 1 1 calc R U .
H6B H -0.1615 0.7614 0.4681 0.059 Uiso 1 1 calc R U .
H6C H -0.1835 0.7780 0.5558 0.059 Uiso 1 1 calc R U .
C7 C -0.0026(5) 0.6889(6) 0.5272(6) 0.046(2) Uani 1 1 d . . .
H7A H -0.0176 0.6972 0.4622 0.069 Uiso 1 1 calc R U .
H7B H -0.0280 0.6311 0.5430 0.069 Uiso 1 1 calc R U .
H7C H 0.0468 0.6737 0.5489 0.069 Uiso 1 1 calc R U .
C8 C 0.0971(4) 0.8889(8) 0.5930(6) 0.059(3) Uani 1 1 d . . .
H8A H 0.1137 0.8217 0.5779 0.088 Uiso 1 1 calc R U .
H8B H 0.1284 0.9139 0.6501 0.088 Uiso 1 1 calc R U .
H8C H 0.0955 0.9401 0.5461 0.088 Uiso 1 1 calc R U .
C9 C 0.0157(6) 1.0669(6) 0.6467(6) 0.059(3) Uani 1 1 d . . .
H9A H 0.0294 1.0956 0.5973 0.088 Uiso 1 1 calc R U .
H9B H 0.0556 1.0659 0.7011 0.088 Uiso 1 1 calc R U .
H9C H -0.0207 1.1105 0.6563 0.088 Uiso 1 1 calc R U .
C10 C -0.1373(5) 0.9852(6) 0.6155(6) 0.045(2) Uani 1 1 d . . .
H10A H -0.1320 0.9968 0.6786 0.068 Uiso 1 1 calc R U .
H10B H -0.1807 0.9483 0.5869 0.068 Uiso 1 1 calc R U .
H10C H -0.1378 1.0527 0.5859 0.068 Uiso 1 1 calc R U .
C11 C 0.1820(5) 0.5999(8) 0.6550(7) 0.059(2) Uani 1 1 d . . .
H11A H 0.1510 0.6394 0.6052 0.088 Uiso 1 1 calc R U .
H11B H 0.1700 0.5254 0.6478 0.088 Uiso 1 1 calc R U .
H11C H 0.2297 0.6094 0.6556 0.088 Uiso 1 1 calc R U .
C12 C 0.2284(4) 0.5583(7) 0.8506(7) 0.051(2) Uani 1 1 d . . .
H12A H 0.2767 0.5665 0.8535 0.076 Uiso 1 1 calc R U .
H12B H 0.2139 0.4857 0.8352 0.076 Uiso 1 1 calc R U .
H12C H 0.2234 0.5756 0.9087 0.076 Uiso 1 1 calc R U .
C13 C 0.2148(5) 0.7803(6) 0.7844(7) 0.047(2) Uani 1 1 d . . .
H13A H 0.1816 0.8338 0.7531 0.071 Uiso 1 1 calc R U .
H13B H 0.2546 0.7813 0.7627 0.071 Uiso 1 1 calc R U .
H13C H 0.2299 0.7947 0.8486 0.071 Uiso 1 1 calc R U .
C14 C 0.0797(4) 0.6640(6) 0.7546(4) 0.0287(14) Uani 1 1 d . . .
C15 C 0.0396(3) 0.5791(5) 0.7584(4) 0.0245(13) Uani 1 1 d . . .
C16 C 0.0711(3) 0.4706(5) 0.7791(5) 0.0293(15) Uani 1 1 d . . .
C17 C 0.0930(4) 0.4337(6) 0.8651(6) 0.0429(19) Uani 1 1 d . . .
H17 H 0.0864 0.4750 0.9117 0.051 Uiso 1 1 calc R U .
C18 C 0.1250(5) 0.3358(7) 0.8848(7) 0.057(3) Uani 1 1 d . . .
H18 H 0.1403 0.3107 0.9445 0.069 Uiso 1 1 calc R U .
C19 C 0.1341(5) 0.2765(7) 0.8170(8) 0.059(3) Uani 1 1 d . . .
H19 H 0.1578 0.2115 0.8298 0.071 Uiso 1 1 calc R U .
C20 C 0.1088(5) 0.3114(6) 0.7310(8) 0.053(2) Uani 1 1 d . . .
H20 H 0.1119 0.2675 0.6839 0.064 Uiso 1 1 calc R U .
C21 C 0.0790(4) 0.4083(5) 0.7110(5) 0.0361(17) Uani 1 1 d . . .
H21 H 0.0640 0.4326 0.6511 0.043 Uiso 1 1 calc R U .
Si1 Si 0.17294(11) 0.64859(18) 0.76303(15) 0.0355(5) Uani 1 1 d . . .
U1 U 0.0000 0.80019(2) 0.7500 0.02069(13) Uani 1 2 d S T P

loop_
_atom_site_aniso_label
_atom_site_aniso_U_11
_atom_site_aniso_U_22
_atom_site_aniso_U_33
_atom_site_aniso_U_23
_atom_site_aniso_U_13
_atom_site_aniso_U_12
C1 0.026(4) 0.035(4) 0.015(3) 0.000(3) -0.002(3) -0.004(3)
C2 0.048(5) 0.025(4) 0.014(3) 0.005(2) 0.005(3) -0.002(3)
C3 0.036(4) 0.044(4) 0.020(3) 0.013(3) 0.003(3) -0.004(3)
C4 0.051(5) 0.029(4) 0.019(3) 0.004(3) -0.001(3) -0.007(3)
C5 0.050(5) 0.031(4) 0.015(3) 0.000(3) -0.003(3) 0.003(3)
C6 0.040(5) 0.039(4) 0.031(4) 0.004(3) -0.002(3) -0.008(4)
C7 0.060(6) 0.054(6) 0.027(4) -0.004(3) 0.019(4) 0.010(4)
C8 0.037(5) 0.096(8) 0.041(5) 0.024(5) 0.008(4) -0.012(5)
C9 0.096(8) 0.032(5) 0.035(4) 0.010(3) 0.002(5) -0.024(5)
C10 0.051(5) 0.038(5) 0.040(4) 0.001(4) 0.004(4) 0.015(4)
C11 0.048(6) 0.071(6) 0.063(6) -0.012(5) 0.027(5) 0.003(5)
C12 0.024(4) 0.055(5) 0.065(6) 0.010(4) 0.001(4) 0.010(4)
C13 0.038(5) 0.052(5) 0.048(5) -0.003(4) 0.008(4) -0.004(4)
C14 0.026(4) 0.037(4) 0.019(3) -0.001(3) 0.000(3) -0.007(3)
C15 0.018(3) 0.033(4) 0.019(3) 0.003(3) 0.001(2) 0.007(3)
C16 0.025(4) 0.030(4) 0.039(4) 0.002(3) 0.020(3) -0.001(3)
C17 0.042(5) 0.039(5) 0.048(5) 0.006(4) 0.016(4) 0.009(4)
C18 0.046(5) 0.058(6) 0.076(7) 0.044(5) 0.029(5) 0.023(4)
C19 0.060(7) 0.033(5) 0.100(9) 0.016(5) 0.051(7) 0.011(4)
C20 0.056(6) 0.036(5) 0.071(7) -0.003(4) 0.023(6) -0.005(4)
C21 0.039(4) 0.027(4) 0.044(4) -0.006(3) 0.017(4) -0.002(3)
Si1 0.0252(11) 0.0399(12) 0.0410(12) -0.0006(10) 0.0100(9) 0.0003(9)
U1 0.0236(2) 0.0227(2) 0.01319(17) 0.000 0.00208(13) 0.000

loop_
_atom_type_symbol
_atom_type_description
_atom_type_scat_dispersion_real
_atom_type_scat_dispersion_imag
_atom_type_scat_source
C C 0.0033 0.0016 'International Tables Vol C Tables 4.2.6.8 and 6.1.1.4'
H H 0.0000 0.0000 'International Tables Vol C Tables 4.2.6.8 and 6.1.1.4'
Si Si 0.0817 0.0704 'International Tables Vol C Tables 4.2.6.8 and 6.1.1.4'
U U -9.6767 9.6646 'International Tables Vol C Tables 4.2.6.8 and 6.1.1.4'

loop_
_geom_angle_atom_site_label_1
_geom_angle_atom_site_label_2
_geom_angle_atom_site_label_3
_geom_angle
_geom_angle_site_symmetry_1
_geom_angle_site_symmetry_3
C5 C1 C2 107.0(6) . .
C5 C1 C6 128.5(7) . .
C2 C1 C6 123.6(6) . .
C5 C1 U1 75.3(4) . .
C2 C1 U1 74.5(4) . .
C6 C1 U1 124.0(5) . .
C3 C2 C1 108.3(6) . .
C3 C2 C7 127.8(7) . .
C1 C2 C7 123.4(7) . .
C3 C2 U1 76.0(4) . .
C1 C2 U1 75.7(4) . .
C7 C2 U1 121.2(4) . .
C2 C3 C4 107.6(7) . .
C2 C3 C8 127.1(8) . .
C4 C3 C8 124.3(8) . .
C2 C3 U1 74.5(4) . .
C4 C3 U1 75.4(4) . .
C8 C3 U1 124.7(5) . .
C5 C4 C3 107.5(6) . .
C5 C4 C9 128.0(8) . .
C3 C4 C9 123.7(8) . .
C5 C4 U1 75.0(4) . .
C3 C4 U1 74.9(4) . .
C9 C4 U1 124.0(5) . .
C4 C5 C1 109.5(7) . .
C4 C5 C10 124.8(7) . .
C1 C5 C10 125.3(7) . .
C4 C5 U1 75.9(4) . .
C1 C5 U1 75.4(4) . .
C10 C5 U1 120.7(5) . .
C1 C6 H6A 109.5 . .
C1 C6 H6B 109.5 . .
H6A C6 H6B 109.5 . .
C1 C6 H6C 109.5 . .
H6A C6 H6C 109.5 . .
H6B C6 H6C 109.5 . .
C2 C7 H7A 109.5 . .
C2 C7 H7B 109.5 . .
H7A C7 H7B 109.5 . .
C2 C7 H7C 109.5 . .
H7A C7 H7C 109.5 . .
H7B C7 H7C 109.5 . .
C3 C8 H8A 109.5 . .
C3 C8 H8B 109.5 . .
H8A C8 H8B 109.5 . .
C3 C8 H8C 109.5 . .
H8A C8 H8C 109.5 . .
H8B C8 H8C 109.5 . .
C4 C9 H9A 109.5 . .
C4 C9 H9B 109.5 . .
H9A C9 H9B 109.5 . .
C4 C9 H9C 109.5 . .
H9A C9 H9C 109.5 . .
H9B C9 H9C 109.5 . .
C5 C10 H10A 109.5 . .
C5 C10 H10B 109.5 . .
H10A C10 H10B 109.5 . .
C5 C10 H10C 109.5 . .
H10A C10 H10C 109.5 . .
H10B C10 H10C 109.5 . .
Si1 C11 H11A 109.5 . .
Si1 C11 H11B 109.5 . .
H11A C11 H11B 109.5 . .
Si1 C11 H11C 109.5 . .
H11A C11 H11C 109.5 . .
H11B C11 H11C 109.5 . .
Si1 C12 H12A 109.5 . .
Si1 C12 H12B 109.5 . .
H12A C12 H12B 109.5 . .
Si1 C12 H12C 109.5 . .
H12A C12 H12C 109.5 . .
H12B C12 H12C 109.5 . .
Si1 C13 H13A 109.5 . .
Si1 C13 H13B 109.5 . .
H13A C13 H13B 109.5 . .
Si1 C13 H13C 109.5 . .
H13A C13 H13C 109.5 . .
H13B C13 H13C 109.5 . .
C15 C14 Si1 121.4(5) . .
C15 C14 U1 99.6(4) . .
Si1 C14 U1 138.8(4) . .
C14 C15 C16 120.8(6) . .
C14 C15 C15 126.6(4) . 2_556
C16 C15 C15 112.6(3) . 2_556
C14 C15 U1 52.9(4) . .
C16 C15 U1 168.9(5) . .
C15 C15 U1 74.58(12) 2_556 .
C17 C16 C21 119.2(7) . .
C17 C16 C15 120.7(6) . .
C21 C16 C15 120.1(6) . .
C16 C17 C18 120.7(8) . .
C16 C17 H17 119.6 . .
C18 C17 H17 119.6 . .
C19 C18 C17 119.3(9) . .
C19 C18 H18 120.4 . .
C17 C18 H18 120.4 . .
C20 C19 C18 119.6(8) . .
C20 C19 H19 120.2 . .
C18 C19 H19 120.2 . .
C19 C20 C21 121.6(9) . .
C19 C20 H20 119.2 . .
C21 C20 H20 119.2 . .
C20 C21 C16 119.4(8) . .
C20 C21 H21 120.3 . .
C16 C21 H21 120.3 . .
C13 Si1 C14 108.3(4) . .
C13 Si1 C11 106.9(4) . .
C14 Si1 C11 111.1(4) . .
C13 Si1 C12 106.5(4) . .
C14 Si1 C12 118.6(3) . .
C11 Si1 C12 104.8(4) . .
C14 U1 C14 85.6(3) . 2_556
C14 U1 C2 81.8(2) . .
C14 U1 C2 94.2(2) 2_556 .
C14 U1 C2 94.2(2) . 2_556
C14 U1 C2 81.8(2) 2_556 2_556
C2 U1 C2 174.6(3) . 2_556
C14 U1 C5 99.7(2) . 2_556
C14 U1 C5 130.1(2) 2_556 2_556
C2 U1 C5 135.7(2) . 2_556
C2 U1 C5 48.4(2) 2_556 2_556
C14 U1 C5 130.1(2) . .
C14 U1 C5 99.7(2) 2_556 .
C2 U1 C5 48.4(2) . .
C2 U1 C5 135.7(2) 2_556 .
C5 U1 C5 112.8(3) 2_556 .
C14 U1 C1 106.8(2) . .
C14 U1 C1 80.3(2) 2_556 .
C2 U1 C1 29.7(2) . .
C2 U1 C1 151.2(2) 2_556 .
C5 U1 C1 141.4(2) 2_556 .
C5 U1 C1 29.29(19) . .
C14 U1 C1 80.3(2) . 2_556
C14 U1 C1 106.8(2) 2_556 2_556
C2 U1 C1 151.2(2) . 2_556
C2 U1 C1 29.7(2) 2_556 2_556
C5 U1 C1 29.29(19) 2_556 2_556
C5 U1 C1 141.4(2) . 2_556
C1 U1 C1 170.6(3) . 2_556
C14 U1 C3 123.5(2) . 2_556
C14 U1 C3 87.5(2) 2_556 2_556
C2 U1 C3 154.6(2) . 2_556
C2 U1 C3 29.4(2) 2_556 2_556
C5 U1 C3 48.4(2) 2_556 2_556
C5 U1 C3 106.3(2) . 2_556
C1 U1 C3 127.0(2) . 2_556
C1 U1 C3 48.8(2) 2_556 2_556
C14 U1 C3 87.5(2) . .
C14 U1 C3 123.5(2) 2_556 .
C2 U1 C3 29.4(2) . .
C2 U1 C3 154.6(2) 2_556 .
C5 U1 C3 106.3(2) 2_556 .
C5 U1 C3 48.4(2) . .
C1 U1 C3 48.8(2) . .
C1 U1 C3 127.0(2) 2_556 .
C3 U1 C3 139.4(3) 2_556 .
C14 U1 C4 127.4(2) . 2_556
C14 U1 C4 116.6(2) 2_556 2_556
C2 U1 C4 136.7(2) . 2_556
C2 U1 C4 48.7(2) 2_556 2_556
C5 U1 C4 29.0(2) 2_556 2_556
C5 U1 C4 94.5(2) . 2_556
C1 U1 C4 123.0(2) . 2_556
C1 U1 C4 48.5(2) 2_556 2_556
C3 U1 C4 29.7(2) 2_556 2_556
C3 U1 C4 111.7(2) . 2_556
C14 U1 C4 116.6(2) . .
C14 U1 C4 127.4(2) 2_556 .
C2 U1 C4 48.7(2) . .
C2 U1 C4 136.7(2) 2_556 .
C5 U1 C4 94.5(2) 2_556 .
C5 U1 C4 29.0(2) . .
C1 U1 C4 48.5(2) . .
C1 U1 C4 123.0(2) 2_556 .
C3 U1 C4 111.7(2) 2_556 .
C3 U1 C4 29.7(2) . .
C4 U1 C4 88.0(3) 2_556 .

loop_
_geom_bond_atom_site_label_1
_geom_bond_atom_site_label_2
_geom_bond_distance
_geom_bond_site_symmetry_2
C1 C5 1.400(9) .
C1 C2 1.418(11) .
C1 C6 1.504(10) .
C1 U1 2.770(7) .
C2 C3 1.404(10) .
C2 C7 1.529(9) .
C2 U1 2.755(7) .
C3 C4 1.423(11) .
C3 C8 1.472(11) .
C3 U1 2.774(7) .
C4 C5 1.392(11) .
C4 C9 1.511(10) .
C4 U1 2.780(7) .
C5 C10 1.510(11) .
C5 U1 2.769(7) .
C6 H6A 0.9800 .
C6 H6B 0.9800 .
C6 H6C 0.9800 .
C7 H7A 0.9800 .
C7 H7B 0.9800 .
C7 H7C 0.9800 .
C8 H8A 0.9800 .
C8 H8B 0.9800 .
C8 H8C 0.9800 .
C9 H9A 0.9800 .
C9 H9B 0.9800 .
C9 H9C 0.9800 .
C10 H10A 0.9800 .
C10 H10B 0.9800 .
C10 H10C 0.9800 .
C11 Si1 1.880(9) .
C11 H11A 0.9800 .
C11 H11B 0.9800 .
C11 H11C 0.9800 .
C12 Si1 1.881(9) .
C12 H12A 0.9800 .
C12 H12B 0.9800 .
C12 H12C 0.9800 .
C13 Si1 1.870(8) .
C13 H13A 0.9800 .
C13 H13B 0.9800 .
C13 H13C 0.9800 .
C14 C15 1.374(9) .
C14 Si1 1.880(7) .
C14 U1 2.370(8) .
C15 C16 1.519(9) .
C15 C15 1.558(12) 2_556
C15 U1 2.931(7) .
C16 C17 1.371(11) .
C16 C21 1.390(10) .
C17 C18 1.401(11) .
C17 H17 0.9500 .
C18 C19 1.371(15) .
C18 H18 0.9500 .
C19 C20 1.367(16) .
C19 H19 0.9500 .
C20 C21 1.371(11) .
C20 H20 0.9500 .
C21 H21 0.9500 .
U1 C14 2.370(8) 2_556
U1 C2 2.755(7) 2_556
U1 C5 2.769(7) 2_556
U1 C1 2.770(7) 2_556
U1 C3 2.774(7) 2_556
U1 C4 2.780(7) 2_556

loop_
_geom_torsion_atom_site_label_1
_geom_torsion_atom_site_label_2
_geom_torsion_atom_site_label_3
_geom_torsion_atom_site_label_4
_geom_torsion
_geom_torsion_site_symmetry_1
_geom_torsion_site_symmetry_4
C5 C1 C2 C3 -0.8(7) . .
C6 C1 C2 C3 169.4(6) . .
U1 C1 C2 C3 -69.7(5) . .
C5 C1 C2 C7 -172.9(6) . .
C6 C1 C2 C7 -2.7(10) . .
U1 C1 C2 C7 118.1(6) . .
C5 C1 C2 U1 68.9(5) . .
C6 C1 C2 U1 -120.8(6) . .
C1 C2 C3 C4 0.7(7) . .
C7 C2 C3 C4 172.4(7) . .
U1 C2 C3 C4 -68.8(5) . .
C1 C2 C3 C8 -168.5(7) . .
C7 C2 C3 C8 3.2(12) . .
U1 C2 C3 C8 122.0(8) . .
C1 C2 C3 U1 69.5(5) . .
C7 C2 C3 U1 -118.8(7) . .
C2 C3 C4 C5 -0.4(8) . .
C8 C3 C4 C5 169.2(7) . .
U1 C3 C4 C5 -68.5(5) . .
C2 C3 C4 C9 -170.8(6) . .
C8 C3 C4 C9 -1.2(11) . .
U1 C3 C4 C9 121.1(7) . .
C2 C3 C4 U1 68.2(4) . .
C8 C3 C4 U1 -122.3(7) . .
C3 C4 C5 C1 -0.1(8) . .
C9 C4 C5 C1 169.7(7) . .
U1 C4 C5 C1 -68.6(5) . .
C3 C4 C5 C10 -173.7(6) . .
C9 C4 C5 C10 -3.9(12) . .
U1 C4 C5 C10 117.8(7) . .
C3 C4 C5 U1 68.5(5) . .
C9 C4 C5 U1 -121.7(7) . .
C2 C1 C5 C4 0.6(8) . .
C6 C1 C5 C4 -169.0(7) . .
U1 C1 C5 C4 69.0(5) . .
C2 C1 C5 C10 174.1(7) . .
C6 C1 C5 C10 4.5(12) . .
U1 C1 C5 C10 -117.5(7) . .
C2 C1 C5 U1 -68.4(5) . .
C6 C1 C5 U1 122.0(7) . .
Si1 C14 C15 C16 6.3(9) . .
U1 C14 C15 C16 -169.0(5) . .
Si1 C14 C15 C15 -172.5(6) . 2_556
U1 C14 C15 C15 12.2(9) . 2_556
Si1 C14 C15 U1 175.3(7) . .
C14 C15 C16 C17 93.2(8) . .
C15 C15 C16 C17 -87.9(9) 2_556 .
U1 C15 C16 C17 41(2) . .
C14 C15 C16 C21 -85.6(8) . .
C15 C15 C16 C21 93.3(8) 2_556 .
U1 C15 C16 C21 -138(2) . .
C21 C16 C17 C18 2.0(12) . .
C15 C16 C17 C18 -176.9(7) . .
C16 C17 C18 C19 -0.3(13) . .
C17 C18 C19 C20 -3.2(14) . .
C18 C19 C20 C21 5.1(15) . .
C19 C20 C21 C16 -3.4(13) . .
C17 C16 C21 C20 -0.1(11) . .
C15 C16 C21 C20 178.7(7) . .
C15 C14 Si1 C13 -165.7(6) . .
U1 C14 Si1 C13 7.3(7) . .
C15 C14 Si1 C11 77.2(7) . .
U1 C14 Si1 C11 -109.9(6) . .
C15 C14 Si1 C12 -44.3(7) . .
U1 C14 Si1 C12 128.7(5) . .
